data_7155619
loop_
_publ_author_name
'Chauhan, Dinesh Pratapsinh'
'Varma, Sreejith Jayasree J.'
'Gudem, Mahesh'
'Panigrahi, Nihar'
'Singh, Khushboo'
'Hazra, Anirban'
'Talukdar, Pinaki'

_publ_section_title
;
 Intramolecular cascade rearrangements of enynamine derived ketenimines:
 Access to acyclic and cyclic amidines
;
_journal_name_full 'Org. Biomol. Chem.'
_journal_paper_doi 10.1039/C7OB00499K
_journal_year 2017
_chemical_formula_sum 'C32 H30 N2 O2 S'
_chemical_formula_weight 506.64
_chemical_name_systematic
;
 ?
;
_space_group_crystal_system monoclinic
_space_group_IT_number 14
_space_group_name_Hall '-P 2ybc'
_space_group_name_H-M_alt 'P 1 21/c 1'
_symmetry_space_group_name_Hall '-P 2ybc'
_symmetry_space_group_name_H-M 'P 1 21/c 1'
_atom_sites_solution_hydrogens geom
_audit_creation_method SHELXL-2013
_audit_update_record
;
2017-01-02 deposited with the CCDC.
2017-05-09 downloaded from the CCDC.
;
_cell_angle_alpha 90
_cell_angle_beta 90.5490(17)
_cell_angle_gamma 90
_cell_formula_units_Z 4
_cell_length_a 8.0697(3)
_cell_length_b 32.4621(12)
_cell_length_c 9.8721(4)
_cell_measurement_reflns_used 9922
_cell_measurement_temperature 296(2)
_cell_measurement_theta_max 68.49
_cell_measurement_theta_min 2.72
_cell_volume 2585.97(17)
_computing_structure_refinement 'SHELXL-2013 (Sheldrick, 2013)'
_diffrn_ambient_temperature 296(2)
_diffrn_measured_fraction_theta_full 0.996
_diffrn_measured_fraction_theta_max 0.995
_diffrn_measurement_device_type 'Bruker APEX-II CCD'
_diffrn_radiation_type CuK\a
_diffrn_radiation_wavelength 1.54178
_diffrn_reflns_av_R_equivalents 0.0374
_diffrn_reflns_av_unetI/netI 0.0252
_diffrn_reflns_Laue_measured_fraction_full 0.996
_diffrn_reflns_Laue_measured_fraction_max 0.995
_diffrn_reflns_limit_h_max 9
_diffrn_reflns_limit_h_min -9
_diffrn_reflns_limit_k_max 39
_diffrn_reflns_limit_k_min -38
_diffrn_reflns_limit_l_max 11
_diffrn_reflns_limit_l_min -8
_diffrn_reflns_number 27147
_diffrn_reflns_point_group_measured_fraction_full 0.996
_diffrn_reflns_point_group_measured_fraction_max 0.995
_diffrn_reflns_theta_full 67.679
_diffrn_reflns_theta_max 68.384
_diffrn_reflns_theta_min 2.722
_exptl_absorpt_coefficient_mu 1.364
_exptl_crystal_density_diffrn 1.301
_exptl_crystal_description block
_exptl_crystal_F_000 1072
_refine_diff_density_max 0.509
_refine_diff_density_min -0.266
_refine_diff_density_rms 0.053
_refine_ls_extinction_method none
_refine_ls_goodness_of_fit_ref 1.101
_refine_ls_hydrogen_treatment constr
_refine_ls_matrix_type full
_refine_ls_number_parameters 335
_refine_ls_number_reflns 4726
_refine_ls_number_restraints 99
_refine_ls_restrained_S_all 1.089
_refine_ls_R_factor_all 0.0503
_refine_ls_R_factor_gt 0.0434
_refine_ls_shift/su_max 0.001
_refine_ls_shift/su_mean 0.000
_refine_ls_structure_factor_coef Fsqd
_refine_ls_weighting_details 'w=1/[\s^2^(Fo^2^)+(0.1000P)^2^] where P=(Fo^2^+2Fc^2^)/3'
_refine_ls_weighting_scheme calc
_refine_ls_wR_factor_gt 0.1306
_refine_ls_wR_factor_ref 0.1365
_reflns_Friedel_coverage 0.000
_reflns_number_gt 4143
_reflns_number_total 4726
_reflns_threshold_expression 'I > 2\s(I)'
_cod_data_source_file c7ob00499k3.cif
_cod_data_source_block 10b
_cod_database_code 7155619
_shelx_space_group_comment
;
The symmetry employed for this shelxl refinement is uniquely defined
by the following loop, which should always be used as a source of
symmetry information in preference to the above space-group names.
They are only intended as comments.
;
_shelxl_version_number 2013-4

loop_
_space_group_symop_operation_xyz
'x, y, z'
'-x, y+1/2, -z+1/2'
'-x, -y, -z'
'x, -y-1/2, z-1/2'

loop_
_atom_site_label
_atom_site_type_symbol
_atom_site_fract_x
_atom_site_fract_y
_atom_site_fract_z
_atom_site_U_iso_or_equiv
_atom_site_adp_type
_atom_site_occupancy
_atom_site_site_symmetry_order
_atom_site_calc_flag
_atom_site_refinement_flags_posn
_atom_site_refinement_flags_adp
S1 S 0.44479(5) 0.35542(2) 0.73368(4) 0.02383(15) Uani 1 1 d . U
O2 O 0.39741(17) 0.31530(4) 0.78368(12) 0.0312(3) Uani 1 1 d . U
O1 O 0.55336(16) 0.37941(4) 0.81818(12) 0.0320(3) Uani 1 1 d . U
N2 N 0.53609(17) 0.33885(4) 0.36207(14) 0.0218(3) Uani 1 1 d . U
N1 N 0.53270(18) 0.35399(4) 0.58776(14) 0.0236(3) Uani 1 1 d . U
C2 C -0.0269(2) 0.43043(5) 0.66960(16) 0.0249(4) Uani 1 1 d . U
C20 C 0.2174(2) 0.36451(5) 0.21016(16) 0.0207(3) Uani 1 1 d . U
C8 C 0.4633(2) 0.33519(5) 0.48234(16) 0.0220(3) Uani 1 1 d . U
C5 C 0.2608(2) 0.38433(5) 0.70865(15) 0.0205(3) Uani 1 1 d . U
C27 C 0.0428(2) 0.28323(5) 0.09643(16) 0.0237(4) Uani 1 1 d . U
C6 C 0.2720(2) 0.42597(5) 0.67837(16) 0.0243(4) Uani 1 1 d . U
H6 H 0.3751 0.4385 0.6708 0.029 Uiso 1 1 calc R U
C21 C 0.2585(2) 0.38357(5) 0.08803(16) 0.0267(4) Uani 1 1 d . U
H21 H 0.3206 0.3692 0.0247 0.032 Uiso 1 1 calc R U
C3 C -0.0359(2) 0.38870(5) 0.70067(18) 0.0273(4) Uani 1 1 d . U
H3 H -0.1389 0.3761 0.7085 0.033 Uiso 1 1 calc R U
C4 C 0.1071(2) 0.36566(5) 0.72006(17) 0.0251(4) Uani 1 1 d . U
H4 H 0.0998 0.3378 0.7407 0.030 Uiso 1 1 calc R U
C14 C 0.6531(2) 0.40323(5) 0.27365(17) 0.0246(4) Uani 1 1 d . U
C19 C 0.5627(2) 0.43298(5) 0.34266(18) 0.0276(4) Uani 1 1 d . U
H19 H 0.5235 0.4273 0.4289 0.033 Uiso 1 1 calc R U
C25 C 0.1285(2) 0.38722(5) 0.30413(16) 0.0227(4) Uani 1 1 d . U
H25 H 0.1018 0.3754 0.3869 0.027 Uiso 1 1 calc R U
C11 C 0.4665(2) 0.31838(5) 0.24264(16) 0.0233(4) Uani 1 1 d . U
H11A H 0.5015 0.2898 0.2425 0.028 Uiso 1 1 calc R U
H11B H 0.5101 0.3313 0.1619 0.028 Uiso 1 1 calc R U
C10 C 0.2187(2) 0.30491(5) 0.37294(17) 0.0229(4) Uani 1 1 d . U
H10 H 0.1182 0.2910 0.3786 0.028 Uiso 1 1 calc R U
C9 C 0.3088(2) 0.31090(5) 0.48443(16) 0.0232(4) Uani 1 1 d . U
H9 H 0.2737 0.2995 0.5657 0.028 Uiso 1 1 calc R U
C12 C 0.2766(2) 0.32019(5) 0.23763(16) 0.0213(4) Uani 1 1 d . U
C26 C 0.2249(2) 0.28985(5) 0.12288(17) 0.0253(4) Uani 1 1 d . U
H26A H 0.2741 0.2995 0.0394 0.030 Uiso 1 1 calc R U
H26B H 0.2740 0.2633 0.1434 0.030 Uiso 1 1 calc R U
C7 C 0.1288(2) 0.44869(5) 0.65946(17) 0.0260(4) Uani 1 1 d . U
H7 H 0.1364 0.4766 0.6396 0.031 Uiso 1 1 calc R U
C32 C -0.0467(2) 0.30930(6) 0.01091(17) 0.0297(4) Uani 1 1 d . U
H32 H 0.0031 0.3331 -0.0220 0.036 Uiso 1 1 calc R U
C22 C 0.2083(2) 0.42339(6) 0.05988(17) 0.0301(4) Uani 1 1 d . U
H22 H 0.2358 0.4355 -0.0223 0.036 Uiso 1 1 calc R U
C13 C 0.6891(2) 0.36243(5) 0.34148(18) 0.0251(4) Uani 1 1 d . U
H13A H 0.7642 0.3466 0.2858 0.030 Uiso 1 1 calc R U
H13B H 0.7430 0.3673 0.4283 0.030 Uiso 1 1 calc R U
C23 C 0.1173(2) 0.44537(5) 0.15323(19) 0.0294(4) Uani 1 1 d . U
H23 H 0.0822 0.4720 0.1337 0.035 Uiso 1 1 calc R U
C24 C 0.0789(2) 0.42739(5) 0.27604(18) 0.0267(4) Uani 1 1 d . U
H24 H 0.0197 0.4422 0.3401 0.032 Uiso 1 1 calc R U
C28 C -0.0383(2) 0.24899(5) 0.1483(2) 0.0316(4) Uani 1 1 d . U
H28 H 0.0172 0.2319 0.2093 0.038 Uiso 1 1 calc R U
C31 C -0.2093(3) 0.30032(6) -0.02587(19) 0.0348(4) Uani 1 1 d . U
H31 H -0.2673 0.3180 -0.0833 0.042 Uiso 1 1 calc R U
C30 C -0.2853(2) 0.26525(6) 0.0223(2) 0.0345(4) Uani 1 1 d . U
H30 H -0.3929 0.2588 -0.0047 0.041 Uiso 1 1 calc R U
C29 C -0.2001(3) 0.23981(6) 0.1112(2) 0.0375(5) Uani 1 1 d . U
H29 H -0.2515 0.2165 0.1460 0.045 Uiso 1 1 calc R U
C1 C -0.1834(2) 0.45490(6) 0.6482(2) 0.0349(4) Uani 1 1 d . U
H1A H -0.1688 0.4821 0.6843 0.052 Uiso 1 1 calc R U
H1B H -0.2734 0.4416 0.6935 0.052 Uiso 1 1 calc R U
H1C H -0.2079 0.4566 0.5530 0.052 Uiso 1 1 calc R U
C18 C 0.5308(2) 0.47082(6) 0.2848(2) 0.0341(4) Uani 1 1 d . U
H18 H 0.4715 0.4906 0.3323 0.041 Uiso 1 1 calc R U
C15 C 0.7065(2) 0.41172(6) 0.14352(18) 0.0330(4) Uani 1 1 d . U
H15 H 0.7646 0.3919 0.0953 0.040 Uiso 1 1 calc R U
C16 C 0.6734(3) 0.44982(7) 0.0850(2) 0.0409(5) Uani 1 1 d . U
H16 H 0.7094 0.4554 -0.0023 0.049 Uiso 1 1 calc R U
C17 C 0.5874(3) 0.47933(6) 0.1557(2) 0.0379(5) Uani 1 1 d . U
H17 H 0.5672 0.5050 0.1168 0.045 Uiso 1 1 calc R U

loop_
_atom_site_aniso_label
_atom_site_aniso_U_11
_atom_site_aniso_U_22
_atom_site_aniso_U_33
_atom_site_aniso_U_23
_atom_site_aniso_U_13
_atom_site_aniso_U_12
S1 0.0231(3) 0.0310(3) 0.0173(2) 0.00319(14) 0.00021(17) 0.00442(15)
O2 0.0355(8) 0.0339(7) 0.0242(6) 0.0089(5) 0.0030(5) 0.0078(5)
O1 0.0251(7) 0.0491(8) 0.0218(6) -0.0010(5) -0.0037(5) 0.0021(6)
N2 0.0216(7) 0.0240(7) 0.0197(6) 0.0000(5) 0.0028(6) 0.0015(5)
N1 0.0204(7) 0.0304(8) 0.0201(7) 0.0025(5) -0.0004(6) 0.0039(5)
C2 0.0256(9) 0.0296(9) 0.0195(8) -0.0040(6) -0.0019(7) 0.0021(7)
C20 0.0226(9) 0.0200(8) 0.0197(8) -0.0015(6) -0.0005(6) -0.0036(6)
C8 0.0239(9) 0.0186(7) 0.0234(8) 0.0041(6) 0.0023(7) 0.0070(6)
C5 0.0219(9) 0.0249(8) 0.0146(7) -0.0011(6) 0.0001(6) 0.0019(6)
C27 0.0282(9) 0.0213(8) 0.0216(8) -0.0067(6) 0.0044(7) 0.0001(6)
C6 0.0226(9) 0.0270(8) 0.0234(8) -0.0014(6) 0.0006(7) -0.0044(6)
C21 0.0347(10) 0.0273(9) 0.0183(8) -0.0027(6) 0.0040(7) -0.0062(7)
C3 0.0241(9) 0.0286(9) 0.0292(9) -0.0043(7) 0.0040(7) -0.0043(7)
C4 0.0282(9) 0.0224(8) 0.0248(8) 0.0003(6) 0.0051(7) -0.0015(7)
C14 0.0188(8) 0.0300(9) 0.0249(8) 0.0006(7) -0.0032(7) -0.0059(6)
C19 0.0253(9) 0.0307(9) 0.0269(9) 0.0006(7) -0.0015(7) -0.0043(7)
C25 0.0226(9) 0.0247(8) 0.0208(8) 0.0003(6) 0.0020(7) -0.0006(6)
C11 0.0251(9) 0.0227(8) 0.0223(8) -0.0025(6) 0.0051(7) 0.0012(6)
C10 0.0237(9) 0.0174(7) 0.0278(8) 0.0002(6) 0.0058(7) 0.0004(6)
C9 0.0284(9) 0.0191(7) 0.0223(8) 0.0038(6) 0.0064(7) 0.0033(6)
C12 0.0237(9) 0.0193(8) 0.0208(8) -0.0023(6) 0.0036(7) -0.0010(6)
C26 0.0289(10) 0.0210(8) 0.0259(8) -0.0061(6) 0.0057(7) -0.0004(6)
C7 0.0299(10) 0.0226(8) 0.0255(8) 0.0004(6) -0.0006(7) -0.0002(7)
C32 0.0384(11) 0.0299(9) 0.0208(8) -0.0011(7) 0.0012(7) -0.0038(7)
C22 0.0393(11) 0.0288(9) 0.0222(8) 0.0051(7) -0.0027(8) -0.0101(7)
C13 0.0192(9) 0.0320(9) 0.0243(8) -0.0001(7) 0.0040(7) 0.0007(7)
C23 0.0342(10) 0.0209(8) 0.0329(9) 0.0018(7) -0.0095(8) -0.0018(7)
C24 0.0251(9) 0.0253(8) 0.0297(9) -0.0042(7) -0.0008(7) 0.0021(7)
C28 0.0332(10) 0.0239(9) 0.0376(10) 0.0008(7) 0.0030(8) 0.0002(7)
C31 0.0377(11) 0.0397(10) 0.0267(9) -0.0048(7) -0.0037(8) 0.0038(8)
C30 0.0233(10) 0.0461(11) 0.0343(10) -0.0164(8) 0.0045(8) -0.0021(8)
C29 0.0350(11) 0.0314(10) 0.0463(11) -0.0054(8) 0.0088(9) -0.0094(8)
C1 0.0293(10) 0.0356(10) 0.0397(10) -0.0046(8) -0.0052(8) 0.0063(8)
C18 0.0323(11) 0.0266(9) 0.0432(11) -0.0009(8) -0.0075(8) -0.0037(7)
C15 0.0318(10) 0.0413(10) 0.0261(9) 0.0016(7) 0.0018(8) -0.0072(8)
C16 0.0447(13) 0.0515(12) 0.0264(9) 0.0127(8) -0.0051(9) -0.0169(10)
C17 0.0384(12) 0.0304(10) 0.0445(11) 0.0095(8) -0.0175(9) -0.0123(8)

loop_
_atom_type_symbol
_atom_type_description
_atom_type_scat_dispersion_real
_atom_type_scat_dispersion_imag
_atom_type_scat_source
C C 0.0181 0.0091 'International Tables Vol C Tables 4.2.6.8 and 6.1.1.4'
H H 0.0000 0.0000 'International Tables Vol C Tables 4.2.6.8 and 6.1.1.4'
N N 0.0311 0.0180 'International Tables Vol C Tables 4.2.6.8 and 6.1.1.4'
O O 0.0492 0.0322 'International Tables Vol C Tables 4.2.6.8 and 6.1.1.4'
S S 0.3331 0.5567 'International Tables Vol C Tables 4.2.6.8 and 6.1.1.4'

loop_
_geom_angle_atom_site_label_1
_geom_angle_atom_site_label_2
_geom_angle_atom_site_label_3
_geom_angle
O1 S1 O2 116.93(8)
O1 S1 N1 105.29(8)
O2 S1 N1 113.52(7)
O1 S1 C5 107.46(8)
O2 S1 C5 107.51(8)
N1 S1 C5 105.42(7)
C8 N2 C11 120.55(14)
C8 N2 C13 123.18(14)
C11 N2 C13 116.26(13)
C8 N1 S1 121.88(13)
C3 C2 C7 118.60(16)
C3 C2 C1 119.98(17)
C7 C2 C1 121.41(17)
C25 C20 C21 117.98(15)
C25 C20 C12 122.66(14)
C21 C20 C12 119.32(15)
N1 C8 N2 118.08(15)
N1 C8 C9 125.85(15)
N2 C8 C9 116.05(15)
C4 C5 C6 120.24(16)
C4 C5 S1 120.42(13)
C6 C5 S1 119.33(13)
C28 C27 C32 117.77(17)
C28 C27 C26 120.83(16)
C32 C27 C26 121.22(15)
C7 C6 C5 119.52(16)
C22 C21 C20 121.05(16)
C4 C3 C2 120.73(16)
C5 C4 C3 119.79(16)
C15 C14 C19 118.96(17)
C15 C14 C13 121.65(16)
C19 C14 C13 119.38(15)
C18 C19 C14 120.82(17)
C20 C25 C24 120.91(15)
N2 C11 C12 112.62(13)
C9 C10 C12 121.05(15)
C10 C9 C8 121.52(15)
C10 C12 C11 106.12(14)
C10 C12 C20 111.48(13)
C11 C12 C20 110.48(13)
C10 C12 C26 110.78(13)
C11 C12 C26 105.08(13)
C20 C12 C26 112.52(14)
C27 C26 C12 118.12(14)
C6 C7 C2 121.11(16)
C31 C32 C27 120.94(17)
C23 C22 C21 120.35(16)
N2 C13 C14 111.09(14)
C22 C23 C24 119.45(16)
C23 C24 C25 120.24(16)
C29 C28 C27 121.34(18)
C30 C31 C32 120.32(19)
C31 C30 C29 119.45(18)
C30 C29 C28 120.07(18)
C19 C18 C17 119.81(19)
C14 C15 C16 120.13(19)
C17 C16 C15 120.27(18)
C16 C17 C18 119.97(18)

loop_
_geom_bond_atom_site_label_1
_geom_bond_atom_site_label_2
_geom_bond_distance
S1 O1 1.4337(14)
S1 O2 1.4457(13)
S1 N1 1.6125(14)
S1 C5 1.7717(17)
N2 C8 1.335(2)
N2 C11 1.461(2)
N2 C13 1.469(2)
N1 C8 1.326(2)
C2 C3 1.391(3)
C2 C7 1.394(2)
C2 C1 1.505(2)
C20 C25 1.390(2)
C20 C21 1.398(2)
C20 C12 1.539(2)
C8 C9 1.475(2)
C5 C4 1.386(2)
C5 C6 1.388(2)
C27 C28 1.390(2)
C27 C32 1.392(3)
C27 C26 1.505(3)
C6 C7 1.382(2)
C21 C22 1.382(3)
C3 C4 1.387(3)
C14 C15 1.387(2)
C14 C19 1.392(3)
C14 C13 1.511(2)
C19 C18 1.378(3)
C25 C24 1.391(2)
C11 C12 1.534(2)
C10 C9 1.328(2)
C10 C12 1.504(2)
C12 C26 1.555(2)
C32 C31 1.389(3)
C22 C23 1.382(3)
C23 C24 1.383(3)
C28 C29 1.385(3)
C31 C30 1.380(3)
C30 C29 1.383(3)
C18 C17 1.386(3)
C15 C16 1.390(3)
C16 C17 1.377(3)
